data_1569009
loop_
_publ_author_name
'Liu, Xiaona'
'Dai, Yuyang'
'Bao, Manling'
'Wang, Wenjuan'
'Li, Qianli'
'Liu, Chunmeng'
'Wang, Xinping'
'Su, Yuanting'

_publ_section_title
;
 A crystalline T-shaped planar group 14 anion.
;
_journal_issue 21
_journal_name_full 'Chemical science'
_journal_page_first 5722
_journal_page_last 5727
_journal_paper_doi 10.1039/d2sc07006e
_journal_volume 14
_journal_year 2023
_chemical_formula_moiety 'C94 H124 Ge2 K2 N6 Se2, 2[C6H14], 2[C4H8O], 2[]'
_chemical_formula_sum 'C114 H168 Ge2 K2 N6 O2 Se2'
_chemical_formula_weight 2035.985
_space_group_crystal_system triclinic
_space_group_IT_number 2
_space_group_name_Hall '-P 1'
_space_group_name_H-M_alt 'P -1'
_symmetry_Int_Tables_number 2
_audit_creation_date 2023-03-21
_audit_creation_method
;
Olex2 1.5-dev
(compiled 2023.03.14 svn.rbb2c1857 for OlexSys, GUI svn.r6444)
;
_audit_update_record
;
2023-04-04 deposited with the CCDC.	2023-04-11 downloaded from the CCDC.
;
_cell_angle_alpha 70.44(2)
_cell_angle_beta 79.46(2)
_cell_angle_gamma 67.63(2)
_cell_formula_units_Z 1
_cell_length_a 14.292(8)
_cell_length_b 14.502(8)
_cell_length_c 15.149(9)
_cell_measurement_reflns_used 5925
_cell_measurement_temperature 120.00
_cell_measurement_theta_max 53.44
_cell_measurement_theta_min 4.58
_cell_volume 2730(3)
_computing_cell_refinement 'SAINT V8.40A (Bruker, 2019)'
_computing_data_reduction 'SAINT V8.40A (Bruker, 2019)'
_computing_molecular_graphics 'Olex2 1.5-dev (Dolomanov et al., 2009)'
_computing_publication_material 'Olex2 1.5-dev (Dolomanov et al., 2009)'
_computing_structure_refinement 'olex2.refine 1.5-dev (Bourhis et al., 2015)'
_computing_structure_solution 'SHELXT 2018/2 (Sheldrick, 2018)'
_diffrn_ambient_temperature 120.00
_diffrn_measured_fraction_theta_full 0.9705
_diffrn_measured_fraction_theta_max 0.9602
_diffrn_measurement_device_type 'Bruker APEX-II CCD'
_diffrn_measurement_method '\f and \w scans'
_diffrn_radiation_type synchrotron
_diffrn_radiation_wavelength 1.34139
_diffrn_reflns_av_R_equivalents 0.0553
_diffrn_reflns_av_unetI/netI 0.0473
_diffrn_reflns_Laue_measured_fraction_full 0.9705
_diffrn_reflns_Laue_measured_fraction_max 0.9602
_diffrn_reflns_limit_h_max 16
_diffrn_reflns_limit_h_min -17
_diffrn_reflns_limit_k_max 15
_diffrn_reflns_limit_k_min -17
_diffrn_reflns_limit_l_max 17
_diffrn_reflns_limit_l_min -18
_diffrn_reflns_number 37827
_diffrn_reflns_point_group_measured_fraction_full 0.9705
_diffrn_reflns_point_group_measured_fraction_max 0.9602
_diffrn_reflns_theta_full 53.5942
_diffrn_reflns_theta_max 53.98
_diffrn_reflns_theta_min 4.85
_exptl_absorpt_coefficient_mu 1.655
_exptl_absorpt_correction_T_max 0.7506
_exptl_absorpt_correction_T_min 0.6487
_exptl_absorpt_correction_type none
_exptl_absorpt_process_details
;
SADABS-2016/2 (Bruker,2016/2) was used for absorption correction.
wR2(int) was 0.1269 before and 0.0880 after correction.
The Ratio of minimum to maximum transmission is 0.8642.
The \l/2 correction factor is Not present.
;
_exptl_crystal_colour 'clear dark yellow'
_exptl_crystal_colour_lustre clear
_exptl_crystal_colour_modifier dark
_exptl_crystal_colour_primary yellow
_exptl_crystal_density_diffrn 1.238
_exptl_crystal_description block
_exptl_crystal_F_000 1077.416
_exptl_crystal_size_max 0.12
_exptl_crystal_size_mid 0.11
_exptl_crystal_size_min 0.1
_platon_squeeze_details
;
TITL lgesek           P -1         R = 0.07
CELL   14.2920   14.5020   15.1490     70.44     79.46     67.63
SPGR P-1
# Solvent Accessible Volume =       690
# Electrons Found in S.A.V. =       167
# Note: Atoms in Void are Labelled as Cxxx and Qxxx for all Others
C101 0.499 0.446 0.096 !       2.13 eA-3
C102 0.497 0.556 0.043 !       2.00 eA-3
C103 0.500 1.000 0.000 !       1.94 eA-3
C104 0.501 0.380 0.052 !       1.69 eA-3
C105 0.154 0.100 0.035 !       1.62 eA-3
C106 0.080 0.109 0.081 !       1.55 eA-3
C107 0.137 0.096 0.111 !       1.37 eA-3
C108 0.184 0.073 0.094 !       1.29 eA-3
C109 0.269 0.111 0.001 !       1.27 eA-3
C110 0.051 0.104 0.166 !       1.25 eA-3
Q111 0.500 1.000 0.500 !       1.15 eA-3
Q112 0.905 0.520 0.187 !       0.87 eA-3
Q113 0.941 0.364 0.136 !       0.85 eA-3
Q114 0.505 0.125 0.377 !       0.81 eA-3
Q115 0.924 0.187 0.104 !       0.70 eA-3
Q116 0.952 0.393 0.224 !       0.68 eA-3
C117 0.863 0.866 0.093 !       0.67 eA-3
Q118 0.885 0.230 0.085 !       0.67 eA-3
Q119 0.833 0.524 0.064 !       0.61 eA-3
Q120 0.155 0.952 0.171 !       0.59 eA-3
Q121 0.497 0.562 0.275 !       0.53 eA-3
Q122 0.483 0.296 0.079 !       0.52 eA-3
Q123 0.904 0.806 0.157 !       0.51 eA-3
Q124 0.282 0.905 0.035 !       0.51 eA-3
Q125 0.858 0.591 0.107 !       0.50 eA-3
Q126 0.491 0.416 0.423 !       0.50 eA-3
;
_refine_diff_density_max 0.9168
_refine_diff_density_min -0.5202
_refine_diff_density_rms 0.0717
_refine_ls_d_res_high 0.8292
_refine_ls_d_res_low 7.9305
_refine_ls_goodness_of_fit_ref 1.0533
_refine_ls_hydrogen_treatment constr
_refine_ls_matrix_type full
_refine_ls_number_constraints 118
_refine_ls_number_parameters 559
_refine_ls_number_reflns 9641
_refine_ls_number_restraints 56
_refine_ls_restrained_S_all 1.0501
_refine_ls_R_factor_all 0.0540
_refine_ls_R_factor_gt 0.0481
_refine_ls_shift/su_max -0.0001
_refine_ls_shift/su_mean 0.0000
_refine_ls_structure_factor_coef Fsqd
_refine_ls_weighting_details 'w=1/[\s^2^(Fo^2^)+(0.0783P)^2^+2.5037P] where P=(Fo^2^+2Fc^2^)/3'
_refine_ls_weighting_scheme calc
_refine_ls_wR_factor_gt 0.1435
_refine_ls_wR_factor_ref 0.1502
_reflns_Friedel_coverage 0.0
_reflns_limit_h_max 17
_reflns_limit_h_min -16
_reflns_limit_k_max 17
_reflns_limit_k_min -16
_reflns_limit_l_max 18
_reflns_limit_l_min 0
_reflns_number_gt 8399
_reflns_number_total 9641
_reflns_threshold_expression I>=2u(I)
_cod_data_source_file d2sc07006e2.cif
_cod_data_source_block LGeSeK
_cod_depositor_comments 'Adding full bibliography for 1569006--1569011.cif.'
_cod_database_code 1569009
_olex2_refinement_description
;
1. Fixed Uiso
 At 1.2 times of:
  All C(H) groups
 At 1.5 times of:
  All C(H,H,H) groups
2. Restrained distances
 C20-C21 \\sim C20-C21A
 with sigma of 0.02
 C20-C22 \\sim C20-C22A
 with sigma of 0.02
 C20-C23 \\sim C20-C23A
 with sigma of 0.02
 C3-C16 \\sim C3-C16a
 with sigma of 0.02
 C16-C17 \\sim C16a-C17a
 with sigma of 0.02
 C16-C18 \\sim C16a-C18a
 with sigma of 0.02
 C16-C19 \\sim C16a-C19a
 with sigma of 0.02
 C3-C17 \\sim C3-C17a
 with sigma of 0.04
 C3-C18 \\sim C3-C18a
 with sigma of 0.04
 C3-C19 \\sim C3-C19a
 with sigma of 0.04
 C17-C18 \\sim C17a-C18a
 with sigma of 0.04
 C17-C19 \\sim C17a-C19a
 with sigma of 0.04
 C18-C19 \\sim C18a-C19a
 with sigma of 0.04
3. Rigid body (RIGU) restrains
 C16a, C19a, C17a, C18a, C3
 with sigma for 1-2 distances of 0.004 and sigma for 1-3 distances of 0.004
4. Others
 Sof(C21A)=Sof(H21d)=Sof(H21e)=Sof(H21f)=Sof(C22A)=Sof(H22d)=Sof(H22e)=
 Sof(H22f)=Sof(C23A)=Sof(H23d)=Sof(H23e)=Sof(H23f)=1-FVAR(1)
 Sof(C21)=Sof(H21a)=Sof(H21b)=Sof(H21c)=Sof(C22)=Sof(H22a)=Sof(H22b)=Sof(H22c)=
 Sof(C23)=Sof(H23a)=Sof(H23b)=Sof(H23c)=FVAR(1)
 Sof(C16a)=Sof(C17a)=Sof(H17d)=Sof(H17e)=Sof(H17f)=Sof(C18a)=Sof(H18d)=
 Sof(H18e)=Sof(H18f)=Sof(C19a)=Sof(H19d)=Sof(H19e)=Sof(H19f)=Sof(H17d)=
 Sof(H17e)=Sof(H17f)=Sof(H18d)=Sof(H18e)=Sof(H18f)=Sof(H19d)=Sof(H19e)=
 Sof(H19f)=Sof(H17d)=Sof(H17e)=Sof(H17f)=Sof(H18d)=Sof(H18e)=Sof(H18f)=
 Sof(H19d)=Sof(H19e)=Sof(H19f)=Sof(H17d)=Sof(H17e)=Sof(H17f)=Sof(H18d)=
 Sof(H18e)=Sof(H18f)=Sof(H19d)=Sof(H19e)=Sof(H19f)=1-FVAR(2)
 Sof(C16)=Sof(C17)=Sof(H17a)=Sof(H17b)=Sof(H17c)=Sof(C18)=Sof(H18a)=Sof(H18b)=
 Sof(H18c)=Sof(C19)=Sof(H19a)=Sof(H19b)=Sof(H19c)=Sof(H17a)=Sof(H17b)=Sof(H17c)=
 Sof(H18a)=Sof(H18b)=Sof(H18c)=Sof(H19a)=Sof(H19b)=Sof(H19c)=Sof(H17a)=
 Sof(H17b)=Sof(H17c)=Sof(H18a)=Sof(H18b)=Sof(H18c)=Sof(H19a)=Sof(H19b)=
 Sof(H19c)=Sof(H17a)=Sof(H17b)=Sof(H17c)=Sof(H18a)=Sof(H18b)=Sof(H18c)=
 Sof(H19a)=Sof(H19b)=Sof(H19c)=FVAR(2)
5.a Ternary CH refined with riding coordinates:
 C45(H45), C30(H30), C33(H33), C43(H43)
5.b Me refined with riding coordinates:
 C17(H17a,H17b,H17c), C18(H18a,H18b,H18c), C19(H19a,H19b,H19c), C17a(H17d,H17e,
 H17f), C18a(H18d,H18e,H18f), C19a(H19d,H19e,H19f)
5.c Aromatic/amide H refined with riding coordinates:
 C10(H10), C4(H4), C8(H8), C38(H38), C39(H39), C2(H2), C28(H28), C27(H27),
 C26(H26), C40(H40)
5.d Idealised Me refined as rotating group:
 C15(H15a,H15b,H15c), C14(H14a,H14b,H14c), C47(H47a,H47b,H47c), C32(H32a,H32b,
 H32c), C46(H46a,H46b,H46c), C31(H31a,H31b,H31c), C35(H35a,H35b,H35c), C44(H44a,
 H44b,H44c), C34(H34a,H34b,H34c), C42(H42a,H42b,H42c), C21(H21a,H21b,H21c),
 C22(H22a,H22b,H22c), C23(H23a,H23b,H23c), C21A(H21d,H21e,H21f), C22A(H22d,H22e,
 H22f), C23A(H23d,H23e,H23f)
;
_platon_squeeze_special_details
;
The number of found electrons matches the assignment of 2 hexane and 2 THF molecules, 
which are the solvents used in the crystallisatin of this material.
;
_platon_squeeze_void_probe_radius 1.20
_olex2_submission_special_instructions 'No special instructions were received'

loop_
_space_group_symop_id
_space_group_symop_operation_xyz
1 x,y,z
2 -x,-y,-z

loop_
_atom_site_label
_atom_site_type_symbol
_atom_site_fract_x
_atom_site_fract_y
_atom_site_fract_z
_atom_site_U_iso_or_equiv
_atom_site_adp_type
_atom_site_occupancy
_atom_site_refinement_flags_posn
_atom_site_refinement_flags_adp
_atom_site_refinement_flags_occupancy
_atom_site_disorder_group
Ge1 Ge 0.49798(2) 0.71825(2) 0.60314(2) 0.03581(12) Uani 1.000000 . . . .
Se1 Se 0.49437(2) 0.86173(2) 0.48172(3) 0.04844(13) Uani 1.000000 . . . .
K1 K 0.68473(5) 0.93385(6) 0.47883(7) 0.0621(2) Uani 1.000000 . . . .
N3 N 0.50198(16) 0.58061(18) 0.63403(17) 0.0375(5) Uani 1.000000 . . . .
N1 N 0.36077(18) 0.74513(19) 0.65748(19) 0.0442(6) Uani 1.000000 . . . .
N2 N 0.63612(17) 0.65264(19) 0.64039(18) 0.0418(5) Uani 1.000000 . . . .
C12 C 0.5914(2) 0.5042(2) 0.6723(2) 0.0373(6) Uani 1.000000 . . . .
C11 C 0.6003(2) 0.4001(2) 0.7157(2) 0.0413(6) Uani 1.000000 . . . .
C1 C 0.3367(2) 0.6533(2) 0.6966(2) 0.0403(6) Uani 1.000000 . . . .
C24 C 0.7164(2) 0.6949(2) 0.6153(2) 0.0433(7) Uani 1.000000 . . . .
C6 C 0.4146(2) 0.5638(2) 0.68337(19) 0.0370(6) Uani 1.000000 . . . .
C10 C 0.6918(2) 0.3317(2) 0.7573(2) 0.0458(7) Uani 1.000000 . . . .
H10 H 0.7000(2) 0.2602(2) 0.7862(2) 0.0549(8) Uiso 1.000000 R . . .
C7 C 0.6657(2) 0.5435(2) 0.6761(2) 0.0386(6) Uani 1.000000 . . . .
C36 C 0.2785(2) 0.8436(2) 0.6457(2) 0.0451(7) Uani 1.000000 . . . .
C37 C 0.2155(2) 0.8806(2) 0.5699(2) 0.0478(7) Uani 1.000000 . . . .
C5 C 0.4123(2) 0.4635(2) 0.7273(2) 0.0422(6) Uani 1.000000 . . . .
C9 C 0.7707(2) 0.3664(2) 0.7571(2) 0.0462(7) Uani 1.000000 . . . .
C4 C 0.3232(2) 0.4544(3) 0.7800(2) 0.0478(7) Uani 1.000000 . . . .
H4 H 0.3183(2) 0.3872(3) 0.8096(2) 0.0574(9) Uiso 1.000000 R . . .
C45 C 0.2349(2) 0.8230(3) 0.4976(3) 0.0560(8) Uani 1.000000 . . . .
H45 H 0.3040(2) 0.7686(3) 0.5060(3) 0.0672(10) Uiso 1.000000 R . . .
C8 C 0.7560(2) 0.4734(2) 0.7173(2) 0.0455(7) Uani 1.000000 . . . .
H8 H 0.8083(2) 0.4983(2) 0.7185(2) 0.0546(8) Uiso 1.000000 R . . .
C38 C 0.1313(2) 0.9728(3) 0.5639(3) 0.0598(9) Uani 1.000000 . . . .
H38 H 0.0883(2) 0.9985(3) 0.5137(3) 0.0718(11) Uiso 1.000000 R . . .
C29 C 0.7818(2) 0.6784(3) 0.5359(3) 0.0496(7) Uani 1.000000 . . . .
C3 C 0.2403(2) 0.5438(3) 0.7897(2) 0.0501(8) Uani 1.000000 D U . .
C39 C 0.1093(3) 1.0268(3) 0.6288(3) 0.0680(11) Uani 1.000000 . . . .
H39 H 0.0512(3) 1.0881(3) 0.6241(3) 0.0816(13) Uiso 1.000000 R . . .
C2 C 0.2483(2) 0.6424(3) 0.7494(2) 0.0482(7) Uani 1.000000 . . . .
H2 H 0.1937(2) 0.7023(3) 0.7579(2) 0.0579(9) Uiso 1.000000 R . . .
C13 C 0.5083(2) 0.3709(2) 0.7128(2) 0.0475(7) Uani 1.000000 . . . .
C25 C 0.7332(3) 0.7431(3) 0.6735(3) 0.0546(8) Uani 1.000000 . . . .
C28 C 0.8675(2) 0.7079(3) 0.5196(3) 0.0611(9) Uani 1.000000 . . . .
H28 H 0.9139(2) 0.6957(3) 0.4677(3) 0.0734(11) Uiso 1.000000 R . . .
C15 C 0.5113(3) 0.2669(3) 0.7864(3) 0.0710(11) Uani 1.000000 . . . .
H15a H 0.4508(12) 0.2518(13) 0.7838(16) 0.1065(17) Uiso 1.000000 GR . . .
H15b H 0.5721(13) 0.2109(5) 0.7734(14) 0.1065(17) Uiso 1.000000 GR . . .
H15c H 0.513(2) 0.2717(9) 0.8491(4) 0.1065(17) Uiso 1.000000 GR . . .
C14 C 0.5086(3) 0.3619(3) 0.6143(3) 0.0614(9) Uani 1.000000 . . . .
H14a H 0.5697(11) 0.3052(15) 0.6030(8) 0.0921(14) Uiso 1.000000 GR . . .
H14b H 0.4484(12) 0.347(2) 0.6103(7) 0.0921(14) Uiso 1.000000 GR . . .
H14c H 0.508(2) 0.4276(8) 0.5670(3) 0.0921(14) Uiso 1.000000 GR . . .
C27 C 0.8859(3) 0.7542(3) 0.5775(3) 0.0707(11) Uani 1.000000 . . . .
H27 H 0.9447(3) 0.7732(3) 0.5656(3) 0.0848(13) Uiso 1.000000 R . . .
C26 C 0.8190(3) 0.7728(3) 0.6523(3) 0.0681(10) Uani 1.000000 . . . .
H26 H 0.8312(3) 0.8067(3) 0.6906(3) 0.0817(13) Uiso 1.000000 R . . .
C20 C 0.8721(3) 0.2910(3) 0.8008(3) 0.0562(8) Uani 1.000000 D . . .
C41 C 0.2591(3) 0.8985(3) 0.7106(3) 0.0605(9) Uani 1.000000 . . . .
C30 C 0.7640(3) 0.6300(3) 0.4688(3) 0.0608(9) Uani 1.000000 . . . .
H30 H 0.6981(3) 0.6177(3) 0.4900(3) 0.0729(11) Uiso 1.000000 R . . .
C40 C 0.1723(3) 0.9911(3) 0.7002(3) 0.0733(11) Uani 1.000000 . . . .
H40 H 0.1577(3) 1.0294(3) 0.7442(3) 0.0879(14) Uiso 1.000000 R . . .
C47 C 0.2337(4) 0.8950(4) 0.3954(3) 0.0769(12) Uani 1.000000 . . . .
H47a H 0.1670(9) 0.9499(16) 0.3853(8) 0.1153(17) Uiso 1.000000 GR . . .
H47b H 0.2859(18) 0.927(2) 0.3847(8) 0.1153(17) Uiso 1.000000 GR . . .
H47c H 0.247(3) 0.8539(6) 0.3516(3) 0.1153(17) Uiso 1.000000 GR . . .
C32 C 0.7540(3) 0.7035(4) 0.3671(3) 0.0755(11) Uani 1.000000 . . . .
H32a H 0.6954(15) 0.7673(12) 0.3654(5) 0.1132(17) Uiso 1.000000 GR . . .
H32b H 0.8156(11) 0.721(2) 0.3456(9) 0.1132(17) Uiso 1.000000 GR . . .
H32c H 0.745(3) 0.6685(10) 0.3259(5) 0.1132(17) Uiso 1.000000 GR . . .
C16 C 0.1433(7) 0.5301(7) 0.8475(6) 0.063(2) Uani 0.803(8) D . P 1
C46 C 0.1592(4) 0.7673(4) 0.5121(4) 0.0819(13) Uani 1.000000 . . . .
H46a H 0.161(2) 0.720(2) 0.5763(9) 0.123(2) Uiso 1.000000 GR . . .
H46b H 0.0908(5) 0.8189(4) 0.502(3) 0.123(2) Uiso 1.000000 GR . . .
H46c H 0.1771(16) 0.727(2) 0.4674(17) 0.123(2) Uiso 1.000000 GR . . .
C33 C 0.6633(3) 0.7616(4) 0.7601(3) 0.0763(12) Uani 1.000000 . . . .
H33 H 0.6000(3) 0.7496(4) 0.7561(3) 0.0916(14) Uiso 1.000000 R . . .
C31 C 0.8468(4) 0.5235(4) 0.4715(4) 0.0937(16) Uani 1.000000 . . . .
H31a H 0.9116(8) 0.5334(5) 0.446(3) 0.141(2) Uiso 1.000000 GR . . .
H31b H 0.853(2) 0.4786(12) 0.5365(5) 0.141(2) Uiso 1.000000 GR . . .
H31c H 0.8283(16) 0.4907(15) 0.434(2) 0.141(2) Uiso 1.000000 GR . . .
C43 C 0.3260(4) 0.8609(4) 0.7928(3) 0.0909(16) Uani 1.000000 . . . .
H43 H 0.3866(4) 0.7997(4) 0.7850(3) 0.1091(19) Uiso 1.000000 R . . .
C35 C 0.6331(5) 0.8745(5) 0.7624(5) 0.114(2) Uani 1.000000 . . . .
H35a H 0.6939(6) 0.8886(13) 0.766(4) 0.170(3) Uiso 1.000000 GR . . .
H35b H 0.599(3) 0.9226(5) 0.7053(17) 0.170(3) Uiso 1.000000 GR . . .
H35c H 0.587(3) 0.8843(12) 0.817(2) 0.170(3) Uiso 1.000000 GR . . .
C44 C 0.3622(6) 0.9471(7) 0.7947(6) 0.154(3) Uani 1.000000 . . . .
H44a H 0.383(5) 0.981(4) 0.7309(9) 0.231(5) Uiso 1.000000 GR . . .
H44b H 0.3066(17) 0.999(3) 0.820(5) 0.231(5) Uiso 1.000000 GR . . .
H44c H 0.420(4) 0.9166(11) 0.835(4) 0.231(5) Uiso 1.000000 GR . . .
C34 C 0.7136(6) 0.6818(6) 0.8491(4) 0.128(2) Uani 1.000000 . . . .
H34a H 0.731(4) 0.6112(6) 0.8447(18) 0.192(4) Uiso 1.000000 GR . . .
H34b H 0.775(2) 0.693(3) 0.855(2) 0.192(4) Uiso 1.000000 GR . . .
H34c H 0.6666(17) 0.690(3) 0.9040(5) 0.192(4) Uiso 1.000000 GR . . .
C42 C 0.2714(6) 0.8289(6) 0.8852(4) 0.140(3) Uani 1.000000 . . . .
H42a H 0.210(2) 0.8871(17) 0.8922(19) 0.210(4) Uiso 1.000000 GR . . .
H42b H 0.253(4) 0.769(3) 0.8883(17) 0.210(4) Uiso 1.000000 GR . . .
H42c H 0.3155(18) 0.809(5) 0.9358(4) 0.210(4) Uiso 1.000000 GR . . .
C17 C 0.1304(5) 0.5711(7) 0.9329(5) 0.102(3) Uani 0.803(8) D . P 1
C18 C 0.1475(5) 0.4173(5) 0.8874(5) 0.095(2) Uani 0.803(8) D . P 1
C21 C 0.9588(5) 0.2947(7) 0.7256(6) 0.098(4) Uani 0.657(10) D . P 1
H21a H 1.0237(5) 0.254(4) 0.7545(9) 0.147(5) Uiso 0.657(10) GR . P 1
H21b H 0.953(3) 0.265(5) 0.678(3) 0.147(5) Uiso 0.657(10) GR . P 1
H21c H 0.955(3) 0.3672(9) 0.696(3) 0.147(5) Uiso 0.657(10) GR . P 1
C22 C 0.8859(6) 0.3255(6) 0.8808(6) 0.092(3) Uani 0.657(10) D . P 1
H22a H 0.825(2) 0.333(5) 0.924(3) 0.138(4) Uiso 0.657(10) GR . P 1
H22b H 0.945(3) 0.273(3) 0.915(3) 0.138(4) Uiso 0.657(10) GR . P 1
H22c H 0.896(5) 0.393(3) 0.8551(7) 0.138(4) Uiso 0.657(10) GR . P 1
C19 C 0.0548(4) 0.5900(7) 0.7851(5) 0.105(3) Uani 0.803(8) D . P 1
C23 C 0.8762(6) 0.1746(6) 0.8413(7) 0.097(3) Uani 0.657(10) D . P 1
H23a H 0.942(2) 0.1305(10) 0.868(5) 0.145(5) Uiso 0.657(10) GR . P 1
H23b H 0.822(3) 0.1697(11) 0.891(3) 0.145(5) Uiso 0.657(10) GR . P 1
H23c H 0.867(5) 0.1511(18) 0.7908(12) 0.145(5) Uiso 0.657(10) GR . P 1
C21A C 0.9222(10) 0.2130(13) 0.7436(11) 0.093(6) Uani 0.343(10) D . P 2
H21d H 0.994(2) 0.179(7) 0.756(7) 0.140(10) Uiso 0.343(10) GR . P 2
H21e H 0.889(6) 0.161(6) 0.762(6) 0.140(10) Uiso 0.343(10) GR . P 2
H21f H 0.915(8) 0.2500(19) 0.6766(12) 0.140(10) Uiso 0.343(10) GR . P 2
C22A C 0.9464(9) 0.3475(10) 0.8002(12) 0.079(5) Uani 0.343(10) D . P 2
H22d H 0.914(3) 0.399(6) 0.835(7) 0.119(8) Uiso 0.343(10) GR . P 2
H22e H 1.008(4) 0.2961(15) 0.830(7) 0.119(8) Uiso 0.343(10) GR . P 2
H22f H 0.964(7) 0.383(7) 0.7353(12) 0.119(8) Uiso 0.343(10) GR . P 2
C23A C 0.8524(12) 0.2329(13) 0.9031(9) 0.089(6) Uani 0.343(10) D . P 2
H23d H 0.796(6) 0.208(8) 0.9078(15) 0.134(8) Uiso 0.343(10) GR . P 2
H23e H 0.914(3) 0.173(6) 0.925(3) 0.134(8) Uiso 0.343(10) GR . P 2
H23f H 0.835(9) 0.280(3) 0.9418(15) 0.134(8) Uiso 0.343(10) GR . P 2
C16a C 0.137(3) 0.544(3) 0.847(3) 0.063(6) Uani 0.197(8) D U P 2
C17a C 0.1631(16) 0.4705(17) 0.9489(14) 0.072(6) Uani 0.197(8) D U P 2
C18a C 0.0904(15) 0.4894(19) 0.8072(17) 0.074(6) Uani 0.197(8) D U P 2
C19a C 0.0585(13) 0.6488(15) 0.8529(16) 0.068(6) Uani 0.197(8) D U P 2
H17a H 0.1892(5) 0.5301(7) 0.9710(5) 0.152(4) Uiso 0.803(8) R . P 1
H17b H 0.1251(5) 0.6445(7) 0.9106(5) 0.152(4) Uiso 0.803(8) R . P 1
H17c H 0.0687(5) 0.5647(7) 0.9710(5) 0.152(4) Uiso 0.803(8) R . P 1
H18a H 0.2043(5) 0.3771(5) 0.9280(5) 0.143(4) Uiso 0.803(8) R . P 1
H18b H 0.0839(5) 0.4149(5) 0.9239(5) 0.143(4) Uiso 0.803(8) R . P 1
H18c H 0.1569(5) 0.3875(5) 0.8358(5) 0.143(4) Uiso 0.803(8) R . P 1
H19a H 0.0507(4) 0.6630(7) 0.7586(5) 0.158(4) Uiso 0.803(8) R . P 1
H19b H 0.0648(4) 0.5592(7) 0.7340(5) 0.158(4) Uiso 0.803(8) R . P 1
H19c H -0.0082(4) 0.5867(7) 0.8222(5) 0.158(4) Uiso 0.803(8) R . P 1
H17d H 0.2138(16) 0.4033(17) 0.9453(14) 0.108(9) Uiso 0.197(8) R . P 2
H17e H 0.1902(16) 0.5024(17) 0.9812(14) 0.108(9) Uiso 0.197(8) R . P 2
H17f H 0.1015(16) 0.4595(17) 0.9838(14) 0.108(9) Uiso 0.197(8) R . P 2
H18d H 0.1408(15) 0.4221(19) 0.8035(17) 0.111(9) Uiso 0.197(8) R . P 2
H18e H 0.0317(15) 0.4780(19) 0.8480(17) 0.111(9) Uiso 0.197(8) R . P 2
H18f H 0.0686(15) 0.5329(19) 0.7442(17) 0.111(9) Uiso 0.197(8) R . P 2
H19d H 0.0881(13) 0.6843(15) 0.8787(16) 0.101(9) Uiso 0.197(8) R . P 2
H19e H 0.0367(13) 0.6920(15) 0.7898(16) 0.101(9) Uiso 0.197(8) R . P 2
H19f H -0.0002(13) 0.6371(15) 0.8936(16) 0.101(9) Uiso 0.197(8) R . P 2

loop_
_atom_site_aniso_label
_atom_site_aniso_U_11
_atom_site_aniso_U_22
_atom_site_aniso_U_33
_atom_site_aniso_U_12
_atom_site_aniso_U_13
_atom_site_aniso_U_23
Ge1 0.02880(18) 0.0346(2) 0.0446(2) -0.01281(14) 0.00099(13) -0.01184(15)
Se1 0.0391(2) 0.0383(2) 0.0624(2) -0.01677(14) -0.00131(15) -0.00498(16)
K1 0.0418(4) 0.0435(4) 0.0970(6) -0.0172(3) -0.0020(4) -0.0138(4)
N3 0.0292(11) 0.0344(12) 0.0495(13) -0.0132(9) -0.0002(10) -0.0115(10)
N1 0.0317(12) 0.0392(13) 0.0553(15) -0.0100(10) 0.0047(10) -0.0124(11)
N2 0.0318(12) 0.0400(13) 0.0540(14) -0.0171(10) -0.0024(10) -0.0090(11)
C12 0.0327(13) 0.0381(15) 0.0405(14) -0.0131(11) 0.0025(11) -0.0123(12)
C11 0.0374(15) 0.0389(15) 0.0484(16) -0.0151(12) 0.0034(12) -0.0146(13)
C1 0.0346(14) 0.0438(16) 0.0417(15) -0.0152(12) -0.0009(11) -0.0104(12)
C24 0.0338(14) 0.0406(16) 0.0545(17) -0.0170(12) -0.0050(12) -0.0066(13)
C6 0.0336(14) 0.0412(15) 0.0382(14) -0.0172(12) 0.0035(11) -0.0121(12)
C10 0.0438(16) 0.0375(16) 0.0503(17) -0.0126(13) 0.0034(13) -0.0109(13)
C7 0.0329(14) 0.0396(15) 0.0428(15) -0.0150(12) 0.0023(11) -0.0109(12)
C36 0.0352(15) 0.0366(15) 0.0579(18) -0.0103(12) 0.0077(13) -0.0150(14)
C37 0.0317(14) 0.0422(16) 0.069(2) -0.0162(12) 0.0020(13) -0.0145(15)
C5 0.0380(15) 0.0463(17) 0.0456(16) -0.0201(13) -0.0016(12) -0.0119(13)
C9 0.0374(15) 0.0465(17) 0.0470(17) -0.0102(13) 0.0003(13) -0.0107(14)
C4 0.0471(17) 0.0525(18) 0.0482(17) -0.0287(15) 0.0010(13) -0.0087(14)
C45 0.0379(16) 0.061(2) 0.074(2) -0.0169(15) -0.0079(15) -0.0233(18)
C8 0.0336(14) 0.0478(17) 0.0536(18) -0.0164(13) -0.0020(12) -0.0107(14)
C38 0.0336(16) 0.0511(19) 0.084(3) -0.0096(14) -0.0004(16) -0.0142(18)
C29 0.0335(15) 0.0447(17) 0.067(2) -0.0146(13) -0.0014(14) -0.0111(15)
C3 0.0397(16) 0.065(2) 0.0451(17) -0.0253(15) 0.0055(13) -0.0107(15)
C39 0.0412(18) 0.049(2) 0.099(3) -0.0018(15) 0.0092(19) -0.025(2)
C2 0.0349(15) 0.0522(18) 0.0498(17) -0.0125(13) 0.0068(13) -0.0129(14)
C13 0.0428(16) 0.0384(16) 0.0628(19) -0.0192(13) 0.0010(14) -0.0130(14)
C25 0.0491(18) 0.063(2) 0.060(2) -0.0293(16) -0.0086(15) -0.0130(16)
C28 0.0345(16) 0.062(2) 0.076(2) -0.0196(15) 0.0030(15) -0.0069(18)
C15 0.060(2) 0.046(2) 0.100(3) -0.0271(17) -0.001(2) -0.003(2)
C14 0.059(2) 0.058(2) 0.083(3) -0.0251(17) 0.0040(18) -0.039(2)
C27 0.0431(19) 0.075(3) 0.093(3) -0.0347(18) -0.0095(19) -0.004(2)
C26 0.059(2) 0.077(3) 0.084(3) -0.038(2) -0.017(2) -0.020(2)
C20 0.0425(17) 0.0505(19) 0.062(2) -0.0071(14) -0.0094(15) -0.0063(16)
C41 0.054(2) 0.055(2) 0.063(2) -0.0074(16) 0.0060(16) -0.0244(17)
C30 0.0506(19) 0.067(2) 0.070(2) -0.0251(17) 0.0136(16) -0.0303(19)
C40 0.066(2) 0.062(2) 0.080(3) -0.0040(19) 0.012(2) -0.035(2)
C47 0.072(3) 0.091(3) 0.075(3) -0.035(2) -0.007(2) -0.024(2)
C32 0.067(3) 0.087(3) 0.068(2) -0.023(2) 0.005(2) -0.026(2)
C16 0.046(3) 0.075(5) 0.062(3) -0.029(3) 0.017(2) -0.015(3)
C46 0.085(3) 0.081(3) 0.099(3) -0.049(3) -0.023(3) -0.017(3)
C33 0.075(3) 0.113(4) 0.070(3) -0.054(3) 0.003(2) -0.043(3)
C31 0.103(4) 0.067(3) 0.099(4) -0.013(3) 0.012(3) -0.038(3)
C43 0.088(3) 0.096(3) 0.075(3) 0.008(3) -0.014(2) -0.048(3)
C35 0.114(5) 0.125(5) 0.115(5) -0.037(4) 0.015(4) -0.067(4)
C44 0.142(7) 0.206(9) 0.144(7) -0.080(6) -0.043(5) -0.049(6)
C34 0.169(7) 0.144(6) 0.061(3) -0.058(5) 0.008(3) -0.021(3)
C42 0.176(7) 0.164(7) 0.075(4) -0.062(6) -0.022(4) -0.018(4)
C17 0.091(5) 0.138(7) 0.085(4) -0.059(5) 0.045(4) -0.047(4)
C18 0.079(4) 0.099(5) 0.108(5) -0.057(4) 0.038(4) -0.024(4)
C21 0.039(3) 0.097(6) 0.107(6) 0.005(3) 0.003(3) -0.003(5)
C22 0.084(5) 0.089(5) 0.091(6) -0.016(4) -0.042(5) -0.008(4)
C19 0.041(3) 0.138(7) 0.115(5) -0.038(3) 0.002(3) -0.004(4)
C23 0.067(4) 0.070(5) 0.120(8) -0.010(3) -0.038(5) 0.015(5)
C21A 0.057(8) 0.099(12) 0.096(11) 0.022(8) -0.014(7) -0.046(10)
C22A 0.052(7) 0.067(8) 0.111(13) -0.008(6) -0.036(7) -0.013(7)
C23A 0.093(10) 0.094(11) 0.052(7) -0.014(8) -0.022(6) 0.004(7)
C16a 0.043(7) 0.066(10) 0.074(10) -0.027(4) 0.021(4) -0.014(5)
C17a 0.061(9) 0.068(10) 0.071(8) -0.021(5) 0.021(4) -0.016(5)
C18a 0.050(8) 0.079(11) 0.094(12) -0.031(5) 0.019(5) -0.028(6)
C19a 0.038(7) 0.071(9) 0.085(12) -0.027(4) 0.027(5) -0.019(5)

loop_
_atom_type_symbol
_atom_type_scat_dispersion_real
_atom_type_scat_dispersion_imag
_atom_type_scat_Cromer_Mann_a1
_atom_type_scat_Cromer_Mann_a2
_atom_type_scat_Cromer_Mann_a3
_atom_type_scat_Cromer_Mann_a4
_atom_type_scat_Cromer_Mann_b1
_atom_type_scat_Cromer_Mann_b2
_atom_type_scat_Cromer_Mann_b3
_atom_type_scat_Cromer_Mann_b4
_atom_type_scat_Cromer_Mann_c
_atom_type_scat_source
_atom_type_scat_dispersion_source
C 0.01370 0.00670 2.31000 1.02000 1.58860 0.86500 20.84390 10.20750 0.56870 51.65120 0.21560 'International Tables Volume C Table 6.1.1.4 (pp. 500-502)' custom
Ge -1.51870 0.69070 16.08160 6.37470 3.70680 3.68300 2.85090 0.25160 11.44680 54.76250 2.13130 'International Tables Volume C Table 6.1.1.4 (pp. 500-502)' custom
H 0.00000 0.00000 0.49300 0.32291 0.14019 0.04081 10.51090 26.12570 3.14236 57.79970 0.00304 'International Tables Volume C Table 6.1.1.4 (pp. 500-502)' custom
K 0.37780 0.83100 8.21860 7.43980 1.05190 0.86590 12.79490 0.77480 213.18700 41.68410 1.42280 'International Tables Volume C Table 6.1.1.4 (pp. 500-502)' custom
N 0.02410 0.01340 12.21260 3.13220 2.01250 1.16630 0.00570 9.89330 28.99750 0.58260 -11.52900 'International Tables Volume C Table 6.1.1.4 (pp. 500-502)' custom
Se -1.08330 0.88810 17.00060 5.81960 3.97310 4.35430 2.40980 0.27260 15.23720 43.81630 2.84090 'International Tables Volume C Table 6.1.1.4 (pp. 500-502)' custom

loop_
_geom_angle_atom_site_label_1
_geom_angle_atom_site_label_2
_geom_angle_atom_site_label_3
_geom_angle
_geom_angle_site_symmetry_1
_geom_angle_site_symmetry_3
_geom_angle_publ_flag
N3 Ge1 Se1 143.51(8) . . ?
N1 Ge1 Se1 105.67(8) . . ?
N1 Ge1 N3 84.52(10) . . ?
N2 Ge1 Se1 106.33(7) . . ?
N2 Ge1 N3 83.59(10) . . ?
N2 Ge1 N1 140.30(11) . . ?
K1 Se1 Ge1 111.21(2) . . ?
K1 Se1 Ge1 110.44(2) 2_676 . ?
C24 K1 Se1 123.30(6) . 2_676 y
C24 K1 Se1 67.55(5) . . y
C38 K1 Se1 169.71(8) 2_676 . y
C38 K1 Se1 96.70(6) 2_676 2_676 y
C38 K1 C24 120.43(8) 2_676 . y
C29 K1 Se1 75.67(6) . . y
C29 K1 Se1 147.37(6) . 2_676 y
C29 K1 C24 24.77(8) . . y
C29 K1 C38 108.90(8) . 2_676 y
C39 K1 Se1 115.07(7) 2_676 2_676 y
C39 K1 Se1 148.64(9) 2_676 . y
C39 K1 C24 115.09(9) 2_676 . y
C39 K1 C38 24.38(10) 2_676 2_676 y
C39 K1 C29 95.64(9) 2_676 . y
C25 K1 Se1 110.24(7) . 2_676 y
C25 K1 Se1 83.57(6) . . y
C25 K1 C24 24.55(8) . . y
C25 K1 C38 106.18(9) . 2_676 y
C25 K1 C29 43.91(9) . . y
C25 K1 C39 111.24(10) . 2_676 y
C28 K1 Se1 159.58(8) . 2_676 y
C28 K1 Se1 100.02(7) . . y
C28 K1 C24 43.02(8) . . y
C28 K1 C38 84.20(9) . 2_676 y
C28 K1 C29 24.69(8) . . y
C28 K1 C39 72.62(9) . 2_676 y
C28 K1 C25 50.62(10) . . y
C27 K1 Se1 116.77(7) . . y
C27 K1 Se1 137.94(9) . 2_676 y
C27 K1 C24 50.15(8) . . y
C27 K1 C38 70.40(9) . 2_676 y
C27 K1 C29 43.54(9) . . y
C27 K1 C39 68.30(10) . 2_676 y
C27 K1 C25 43.61(9) . . y
C27 K1 C28 24.44(11) . . y
C26 K1 Se1 116.74(9) . 2_676 y
C26 K1 Se1 108.10(7) . . y
C26 K1 C24 43.10(8) . . y
C26 K1 C38 81.43(10) . 2_676 y
C26 K1 C29 50.78(10) . . y
C26 K1 C39 87.53(11) . 2_676 y
C26 K1 C25 24.90(9) . . y
C26 K1 C28 43.07(11) . . y
C26 K1 C27 24.50(11) . . y
C41 K1 Se1 84.37(6) 2_676 2_676 y
C41 K1 Se1 119.24(8) 2_676 . y
C41 K1 C24 152.22(9) 2_676 . y
C41 K1 C38 50.57(10) 2_676 2_676 y
C41 K1 C29 127.52(9) 2_676 . y
C41 K1 C39 43.98(10) 2_676 2_676 y
C41 K1 C25 155.04(9) 2_676 . y
C41 K1 C28 111.10(9) 2_676 . y
C41 K1 C27 112.17(10) 2_676 . y
C41 K1 C26 130.48(10) 2_676 . y
C40 K1 Se1 127.72(9) 2_676 . y
C40 K1 Se1 108.72(7) 2_676 2_676 y
C40 K1 C24 127.81(9) 2_676 . y
C40 K1 C38 42.79(11) 2_676 2_676 y
C40 K1 C29 103.83(9) 2_676 . y
C40 K1 C39 24.43(11) 2_676 2_676 y
C40 K1 C25 132.49(10) 2_676 . y
C40 K1 C28 85.83(10) 2_676 . y
C40 K1 C27 88.94(11) 2_676 . y
C40 K1 C26 110.65(11) 2_676 . y
C40 K1 C41 25.28(9) 2_676 2_676 y
C12 N3 Ge1 115.19(18) . . ?
C6 N3 Ge1 114.24(18) . . ?
C6 N3 C12 113.1(2) . . ?
C1 N1 Ge1 112.30(18) . . ?
C36 N1 Ge1 128.5(2) . . ?
C36 N1 C1 117.8(2) . . ?
C24 N2 Ge1 128.62(19) . . ?
C7 N2 Ge1 113.23(17) . . ?
C7 N2 C24 116.0(2) . . ?
C11 C12 N3 122.8(2) . . ?
C7 C12 N3 114.2(2) . . ?
C7 C12 C11 122.3(3) . . ?
C10 C11 C12 117.7(3) . . ?
C13 C11 C12 116.1(3) . . ?
C13 C11 C10 126.1(3) . . ?
C6 C1 N1 113.9(2) . . ?
C2 C1 N1 127.6(3) . . ?
C2 C1 C6 118.4(3) . . ?
N2 C24 K1 122.40(18) . . ?
C29 C24 K1 77.23(18) . . ?
C29 C24 N2 118.5(3) . . ?
C25 C24 K1 76.62(19) . . ?
C25 C24 N2 119.7(3) . . ?
C25 C24 C29 121.6(3) . . ?
C1 C6 N3 114.9(2) . . ?
C5 C6 N3 121.4(3) . . ?
C5 C6 C1 123.1(3) . . ?
H10 C10 C11 119.18(18) . . ?
C9 C10 C11 121.6(3) . . ?
C9 C10 H10 119.18(18) . . ?
C12 C7 N2 113.5(2) . . ?
C8 C7 N2 128.1(3) . . ?
C8 C7 C12 118.3(3) . . ?
C37 C36 N1 119.1(3) . . ?
C41 C36 N1 119.9(3) . . ?
C41 C36 C37 121.0(3) . . ?
C45 C37 C36 122.3(3) . . ?
C38 C37 C36 118.0(3) . . ?
C38 C37 C45 119.7(3) . . ?
C4 C5 C6 117.3(3) . . ?
C13 C5 C6 117.4(2) . . ?
C13 C5 C4 125.3(3) . . ?
C8 C9 C10 118.7(3) . . ?
C20 C9 C10 121.7(3) . . ?
C20 C9 C8 119.6(3) . . ?
H4 C4 C5 119.55(19) . . ?
C3 C4 C5 120.9(3) . . ?
C3 C4 H4 119.55(17) . . ?
H45 C45 C37 107.57(17) . . ?
C47 C45 C37 112.7(3) . . ?
C47 C45 H45 107.6(2) . . ?
C46 C45 C37 111.7(3) . . ?
C46 C45 H45 107.6(2) . . ?
C46 C45 C47 109.5(3) . . ?
C9 C8 C7 121.0(3) . . ?
H8 C8 C7 119.49(17) . . ?
H8 C8 C9 119.49(18) . . ?
C37 C38 K1 79.83(18) . 2_676 ?
H38 C38 K1 114.36(7) . 2_676 ?
H38 C38 C37 119.0(2) . . ?
C39 C38 K1 77.1(2) . 2_676 ?
C39 C38 C37 121.9(4) . . ?
C39 C38 H38 119.0(2) . . ?
C24 C29 K1 78.01(18) . . ?
C28 C29 K1 77.0(2) . . ?
C28 C29 C24 117.7(3) . . ?
C30 C29 K1 115.2(2) . . ?
C30 C29 C24 123.2(3) . . ?
C30 C29 C28 119.1(3) . . ?
C2 C3 C4 119.8(3) . . ?
C16 C3 C4 119.1(4) . . ?
C16 C3 C2 121.1(4) . . ?
C16a C3 C4 125.9(14) . . ?
C16a C3 C2 114.2(14) . . ?
C16a C3 C16 6.9(16) . . ?
C38 C39 K1 78.6(2) . 2_676 ?
H39 C39 K1 114.86(7) . 2_676 ?
H39 C39 C38 120.4(2) . . ?
C40 C39 K1 76.9(2) . 2_676 ?
C40 C39 C38 119.2(3) . . ?
C40 C39 H39 120.4(2) . . ?
C3 C2 C1 120.2(3) . . ?
H2 C2 C1 119.91(19) . . ?
H2 C2 C3 119.91(18) . . ?
C5 C13 C11 106.6(2) . . ?
C15 C13 C11 111.7(3) . . ?
C15 C13 C5 112.6(3) . . ?
C14 C13 C11 108.5(3) . . ?
C14 C13 C5 108.1(3) . . ?
C14 C13 C15 109.2(3) . . ?
C24 C25 K1 78.83(19) . . ?
C26 C25 K1 75.7(2) . . ?
C26 C25 C24 117.9(3) . . ?
C33 C25 K1 116.5(3) . . ?
C33 C25 C24 122.5(3) . . ?
C33 C25 C26 119.6(3) . . ?
C29 C28 K1 78.33(19) . . ?
H28 C28 K1 115.77(7) . . ?
H28 C28 C29 119.4(2) . . ?
C27 C28 K1 77.1(2) . . ?
C27 C28 C29 121.3(4) . . ?
C27 C28 H28 119.4(2) . . ?
H15a C15 C13 109.5 . . ?
H15b C15 C13 109.5 . . ?
H15b C15 H15a 109.5 . . ?
H15c C15 C13 109.5 . . ?
H15c C15 H15a 109.5 . . ?
H15c C15 H15b 109.5 . . ?
H14a C14 C13 109.5 . . ?
H14b C14 C13 109.5 . . ?
H14b C14 H14a 109.5 . . ?
H14c C14 C13 109.5 . . ?
H14c C14 H14a 109.5 . . ?
H14c C14 H14b 109.5 . . ?
C28 C27 K1 78.5(2) . . ?
H27 C27 K1 115.48(7) . . ?
H27 C27 C28 120.1(2) . . ?
C26 C27 K1 76.6(2) . . ?
C26 C27 C28 119.8(3) . . ?
C26 C27 H27 120.1(2) . . ?
C25 C26 K1 79.4(2) . . ?
C27 C26 K1 78.9(2) . . ?
C27 C26 C25 121.6(4) . . ?
H26 C26 K1 112.71(8) . . ?
H26 C26 C25 119.2(2) . . ?
H26 C26 C27 119.2(2) . . ?
C21 C20 C9 109.1(4) . . ?
C22 C20 C9 108.5(4) . . ?
C22 C20 C21 110.2(6) . . ?
C23 C20 C9 113.0(4) . . ?
C23 C20 C21 107.7(6) . . ?
C23 C20 C22 108.3(5) . . ?
C21A C20 C9 107.2(6) . . ?
C21A C20 C21 54.4(8) . . ?
C21A C20 C22 144.3(6) . . ?
C21A C20 C23 58.4(8) . . ?
C22A C20 C9 113.3(5) . . ?
C22A C20 C21 58.7(7) . . ?
C22A C20 C22 53.0(7) . . ?
C22A C20 C23 133.6(5) . . ?
C22A C20 C21A 109.4(9) . . ?
C23A C20 C9 110.2(6) . . ?
C23A C20 C21 140.6(7) . . ?
C23A C20 C22 59.2(7) . . ?
C23A C20 C23 52.8(7) . . ?
C23A C20 C21A 109.8(10) . . ?
C23A C20 C22A 107.1(9) . . ?
C36 C41 K1 79.9(2) . 2_676 ?
C40 C41 K1 75.2(2) . 2_676 ?
C40 C41 C36 117.9(4) . . ?
C43 C41 K1 115.9(3) . 2_676 ?
C43 C41 C36 122.2(3) . . ?
C43 C41 C40 119.9(4) . . ?
H30 C30 C29 107.32(18) . . ?
C32 C30 C29 112.1(3) . . ?
C32 C30 H30 107.3(2) . . ?
C31 C30 C29 111.8(4) . . ?
C31 C30 H30 107.3(3) . . ?
C31 C30 C32 110.6(3) . . ?
C39 C40 K1 78.7(3) . 2_676 ?
C41 C40 K1 79.5(2) . 2_676 ?
C41 C40 C39 122.0(4) . . ?
H40 C40 K1 112.94(8) . 2_676 ?
H40 C40 C39 119.0(2) . . ?
H40 C40 C41 119.0(2) . . ?
H47a C47 C45 109.5 . . ?
H47b C47 C45 109.5 . . ?
H47b C47 H47a 109.5 . . ?
H47c C47 C45 109.5 . . ?
H47c C47 H47a 109.5 . . ?
H47c C47 H47b 109.5 . . ?
H32a C32 C30 109.5 . . ?
H32b C32 C30 109.5 . . ?
H32b C32 H32a 109.5 . . ?
H32c C32 C30 109.5 . . ?
H32c C32 H32a 109.5 . . ?
H32c C32 H32b 109.5 . . ?
C17 C16 C3 107.1(6) . . ?
C18 C16 C3 114.3(6) . . ?
C18 C16 C17 106.4(7) . . ?
C19 C16 C3 108.5(6) . . ?
C19 C16 C17 112.5(7) . . ?
C19 C16 C18 108.1(7) . . ?
H46a C46 C45 109.5 . . ?
H46b C46 C45 109.5 . . ?
H46b C46 H46a 109.5 . . ?
H46c C46 C45 109.5 . . ?
H46c C46 H46a 109.5 . . ?
H46c C46 H46b 109.5 . . ?
H33 C33 C25 107.70(19) . . ?
C35 C33 C25 111.5(4) . . ?
C35 C33 H33 107.7(3) . . ?
C34 C33 C25 109.7(4) . . ?
C34 C33 H33 107.7(3) . . ?
C34 C33 C35 112.3(5) . . ?
H31a C31 C30 109.5 . . ?
H31b C31 C30 109.5 . . ?
H31b C31 H31a 109.5 . . ?
H31c C31 C30 109.5 . . ?
H31c C31 H31a 109.5 . . ?
H31c C31 H31b 109.5 . . ?
H43 C43 C41 108.7(2) . . ?
C44 C43 C41 110.9(5) . . ?
C44 C43 H43 108.7(4) . . ?
C42 C43 C41 112.1(5) . . ?
C42 C43 H43 108.7(4) . . ?
C42 C43 C44 107.7(5) . . ?
H35a C35 C33 109.5 . . ?
H35b C35 C33 109.5 . . ?
H35b C35 H35a 109.5 . . ?
H35c C35 C33 109.5 . . ?
H35c C35 H35a 109.5 . . ?
H35c C35 H35b 109.5 . . ?
H44a C44 C43 109.5 . . ?
H44b C44 C43 109.5 . . ?
H44b C44 H44a 109.5 . . ?
H44c C44 C43 109.5 . . ?
H44c C44 H44a 109.5 . . ?
H44c C44 H44b 109.5 . . ?
H34a C34 C33 109.5 . . ?
H34b C34 C33 109.5 . . ?
H34b C34 H34a 109.5 . . ?
H34c C34 C33 109.5 . . ?
H34c C34 H34a 109.5 . . ?
H34c C34 H34b 109.5 . . ?
H42a C42 C43 109.5 . . ?
H42b C42 C43 109.5 . . ?
H42b C42 H42a 109.5 . . ?
H42c C42 C43 109.5 . . ?
H42c C42 H42a 109.5 . . ?
H42c C42 H42b 109.5 . . ?
H17a C17 C16 109.5 . . ?
H17b C17 C16 109.5 . . ?
H17b C17 H17a 109.5 . . ?
H17c C17 C16 109.5 . . ?
H17c C17 H17a 109.5 . . ?
H17c C17 H17b 109.5 . . ?
H18a C18 C16 109.5 . . ?
H18b C18 C16 109.5 . . ?
H18b C18 H18a 109.5 . . ?
H18c C18 C16 109.5 . . ?
H18c C18 H18a 109.5 . . ?
H18c C18 H18b 109.5 . . ?
H21a C21 C20 109.5 . . ?
H21b C21 C20 109.5 . . ?
H21b C21 H21a 109.5 . . ?
H21c C21 C20 109.5 . . ?
H21c C21 H21a 109.5 . . ?
H21c C21 H21b 109.5 . . ?
H22a C22 C20 109.5 . . ?
H22b C22 C20 109.5 . . ?
H22b C22 H22a 109.5 . . ?
H22c C22 C20 109.5 . . ?
H22c C22 H22a 109.5 . . ?
H22c C22 H22b 109.5 . . ?
H19a C19 C16 109.5 . . ?
H19b C19 C16 109.5 . . ?
H19b C19 H19a 109.5 . . ?
H19c C19 C16 109.5 . . ?
H19c C19 H19a 109.5 . . ?
H19c C19 H19b 109.5 . . ?
H23a C23 C20 109.5 . . ?
H23b C23 C20 109.5 . . ?
H23b C23 H23a 109.5 . . ?
H23c C23 C20 109.5 . . ?
H23c C23 H23a 109.5 . . ?
H23c C23 H23b 109.5 . . ?
H21d C21A C20 109.5 . . ?
H21e C21A C20 109.5 . . ?
H21e C21A H21d 109.5 . . ?
H21f C21A C20 109.5 . . ?
H21f C21A H21d 109.5 . . ?
H21f C21A H21e 109.5 . . ?
H22d C22A C20 109.5 . . ?
H22e C22A C20 109.5 . . ?
H22e C22A H22d 109.5 . . ?
H22f C22A C20 109.5 . . ?
H22f C22A H22d 109.5 . . ?
H22f C22A H22e 109.5 . . ?
H23d C23A C20 109.5 . . ?
H23e C23A C20 109.5 . . ?
H23e C23A H23d 109.5 . . ?
H23f C23A C20 109.5 . . ?
H23f C23A H23d 109.5 . . ?
H23f C23A H23e 109.5 . . ?
C17a C16a C3 107(2) . . ?
C18a C16a C3 107(2) . . ?
C18a C16a C17a 104(3) . . ?
C19a C16a C3 118(2) . . ?
C19a C16a C17a 110(2) . . ?
C19a C16a C18a 109(2) . . ?
H17d C17a C16a 109.5 . . ?
H17e C17a C16a 109.5 . . ?
H17e C17a H17d 109.5 . . ?
H17f C17a C16a 109.5 . . ?
H17f C17a H17d 109.5 . . ?
H17f C17a H17e 109.5 . . ?
H18d C18a C16a 109.5 . . ?
H18e C18a C16a 109.5 . . ?
H18e C18a H18d 109.5 . . ?
H18f C18a C16a 109.5 . . ?
H18f C18a H18d 109.5 . . ?
H18f C18a H18e 109.5 . . ?
H19d C19a C16a 109.5 . . ?
H19e C19a C16a 109.5 . . ?
H19e C19a H19d 109.5 . . ?
H19f C19a C16a 109.5 . . ?
H19f C19a H19d 109.5 . . ?
H19f C19a H19e 109.5 . . ?

loop_
_geom_bond_atom_site_label_1
_geom_bond_atom_site_label_2
_geom_bond_distance
_geom_bond_site_symmetry_2
_geom_bond_publ_flag
Ge1 Se1 2.2595(12) . ?
Ge1 N3 1.872(3) . ?
Ge1 N1 1.928(3) . ?
Ge1 N2 1.934(3) . ?
Se1 K1 3.2477(17) 2_676 y
Se1 K1 3.2541(17) . y
K1 C24 3.292(4) . y
K1 C38 3.266(4) 2_676 y
K1 C29 3.283(4) . y
K1 C39 3.248(4) 2_676 y
K1 C25 3.265(4) . y
K1 C28 3.266(4) . y
K1 C27 3.248(4) . y
K1 C26 3.219(4) . y
K1 C41 3.281(4) 2_676 y
K1 C40 3.226(5) 2_676 y
N3 C12 1.400(4) . ?
N3 C6 1.395(3) . ?
N1 C1 1.410(4) . ?
N1 C36 1.443(4) . ?
N2 C24 1.434(4) . ?
N2 C7 1.406(4) . ?
C12 C11 1.396(4) . ?
C12 C7 1.401(4) . ?
C11 C10 1.409(4) . ?
C11 C13 1.539(4) . ?
C1 C6 1.399(4) . ?
C1 C2 1.399(4) . ?
C24 C29 1.410(5) . ?
C24 C25 1.394(5) . ?
C6 C5 1.392(4) . ?
C10 H10 0.9500 . ?
C10 C9 1.398(5) . ?
C7 C8 1.400(4) . ?
C36 C37 1.420(5) . ?
C36 C41 1.391(5) . ?
C37 C45 1.517(5) . ?
C37 C38 1.407(4) . ?
C5 C4 1.401(4) . ?
C5 C13 1.555(4) . ?
C9 C8 1.409(5) . ?
C9 C20 1.548(4) . ?
C4 H4 0.9500 . ?
C4 C3 1.415(5) . ?
C45 H45 1.0000 . ?
C45 C47 1.549(6) . ?
C45 C46 1.526(5) . ?
C8 H8 0.9500 . ?
C38 H38 0.9500 . ?
C38 C39 1.376(6) . ?
C29 C28 1.400(5) . ?
C29 C30 1.517(5) . ?
C3 C2 1.394(5) . ?
C3 C16 1.542(9) . ?
C3 C16a 1.57(3) . ?
C39 H39 0.9500 . ?
C39 C40 1.370(6) . ?
C2 H2 0.9500 . ?
C13 C15 1.537(5) . ?
C13 C14 1.540(5) . ?
C25 C26 1.398(5) . ?
C25 C33 1.530(6) . ?
C28 H28 0.9500 . ?
C28 C27 1.379(6) . ?
C15 H15a 0.9800 . ?
C15 H15b 0.9800 . ?
C15 H15c 0.9800 . ?
C14 H14a 0.9800 . ?
C14 H14b 0.9800 . ?
C14 H14c 0.9800 . ?
C27 H27 0.9500 . ?
C27 C26 1.373(6) . ?
C26 H26 0.9500 . ?
C20 C21 1.527(8) . ?
C20 C22 1.525(9) . ?
C20 C23 1.572(8) . ?
C20 C21A 1.535(13) . ?
C20 C22A 1.567(13) . ?
C20 C23A 1.528(13) . ?
C41 C40 1.425(5) . ?
C41 C43 1.531(6) . ?
C30 H30 1.0000 . ?
C30 C32 1.547(6) . ?
C30 C31 1.539(6) . ?
C40 H40 0.9500 . ?
C47 H47a 0.9800 . ?
C47 H47b 0.9800 . ?
C47 H47c 0.9800 . ?
C32 H32a 0.9800 . ?
C32 H32b 0.9800 . ?
C32 H32c 0.9800 . ?
C16 C17 1.551(11) . ?
C16 C18 1.523(11) . ?
C16 C19 1.517(11) . ?
C46 H46a 0.9800 . ?
C46 H46b 0.9800 . ?
C46 H46c 0.9800 . ?
C33 H33 1.0000 . ?
C33 C35 1.538(7) . ?
C33 C34 1.534(8) . ?
C31 H31a 0.9800 . ?
C31 H31b 0.9800 . ?
C31 H31c 0.9800 . ?
C43 H43 1.0000 . ?
C43 C44 1.534(9) . ?
C43 C42 1.491(8) . ?
C35 H35a 0.9800 . ?
C35 H35b 0.9800 . ?
C35 H35c 0.9800 . ?
C44 H44a 0.9800 . ?
C44 H44b 0.9800 . ?
C44 H44c 0.9800 . ?
C34 H34a 0.9800 . ?
C34 H34b 0.9800 . ?
C34 H34c 0.9800 . ?
C42 H42a 0.9800 . ?
C42 H42b 0.9800 . ?
C42 H42c 0.9800 . ?
C17 H17a 0.9800 . ?
C17 H17b 0.9800 . ?
C17 H17c 0.9800 . ?
C18 H18a 0.9800 . ?
C18 H18b 0.9800 . ?
C18 H18c 0.9800 . ?
C21 H21a 0.9800 . ?
C21 H21b 0.9800 . ?
C21 H21c 0.9800 . ?
C22 H22a 0.9800 . ?
C22 H22b 0.9800 . ?
C22 H22c 0.9800 . ?
C19 H19a 0.9800 . ?
C19 H19b 0.9800 . ?
C19 H19c 0.9800 . ?
C23 H23a 0.9800 . ?
C23 H23b 0.9800 . ?
C23 H23c 0.9800 . ?
C21A H21d 0.9800 . ?
C21A H21e 0.9800 . ?
C21A H21f 0.9800 . ?
C22A H22d 0.9800 . ?
C22A H22e 0.9800 . ?
C22A H22f 0.9800 . ?
C23A H23d 0.9800 . ?
C23A H23e 0.9800 . ?
C23A H23f 0.9800 . ?
C16a C17a 1.57(3) . ?
C16a C18a 1.53(3) . ?
C16a C19a 1.52(3) . ?
C17a H17d 0.9800 . ?
C17a H17e 0.9800 . ?
C17a H17f 0.9800 . ?
C18a H18d 0.9800 . ?
C18a H18e 0.9800 . ?
C18a H18f 0.9800 . ?
C19a H19d 0.9800 . ?
C19a H19e 0.9800 . ?
C19a H19f 0.9800 . ?

loop_
_geom_torsion_atom_site_label_1
_geom_torsion_atom_site_label_2
_geom_torsion_atom_site_label_3
_geom_torsion_atom_site_label_4
_geom_torsion
_geom_torsion_site_symmetry_1
_geom_torsion_site_symmetry_2
_geom_torsion_site_symmetry_3
_geom_torsion_site_symmetry_4
_geom_torsion_publ_flag
Ge1 N3 C12 C11 167.3(2) . . . . ?
Ge1 N3 C12 C7 -3.5(2) . . . . ?
Ge1 N3 C6 C1 3.6(2) . . . . ?
Ge1 N3 C6 C5 -167.4(2) . . . . ?
Ge1 N1 C1 C6 -3.3(2) . . . . ?
Ge1 N1 C1 C2 173.2(2) . . . . ?
Ge1 N1 C36 C37 88.2(3) . . . . ?
Ge1 N1 C36 C41 -94.7(3) . . . . ?
Ge1 N2 C24 K1 0.7(3) . . . . ?
Ge1 N2 C24 C29 -92.0(3) . . . . ?
Ge1 N2 C24 C25 93.3(3) . . . . ?
Ge1 N2 C7 C12 3.6(2) . . . . ?
Ge1 N2 C7 C8 -173.3(2) . . . . ?
K1 C24 N2 C7 162.9(2) . . . . ?
K1 C24 C29 C28 68.2(2) . . . . ?
K1 C24 C29 C30 -112.4(2) . . . . ?
K1 C24 C25 C26 -67.1(2) . . . . ?
K1 C24 C25 C33 114.5(2) . . . . ?
K1 C38 C37 C36 67.78(19) 2_676 . . . ?
K1 C38 C37 C45 -113.59(18) 2_676 . . . ?
K1 C38 C39 C40 -67.8(3) 2_676 . . . ?
K1 C29 C24 N2 120.14(14) . . . . ?
K1 C29 C24 C25 -65.3(2) . . . . ?
K1 C29 C28 C27 66.8(2) . . . . ?
K1 C29 C30 C32 29.0(2) . . . . ?
K1 C29 C30 C31 153.9(3) . . . . ?
K1 C39 C38 C37 69.1(2) 2_676 . . . ?
K1 C39 C40 C41 -69.9(3) 2_676 . . . ?
K1 C25 C24 N2 -119.90(15) . . . . ?
K1 C25 C24 C29 65.6(2) . . . . ?
K1 C25 C26 C27 -69.8(3) . . . . ?
K1 C25 C33 C35 -37.7(3) . . . . ?
K1 C25 C33 C34 -162.8(4) . . . . ?
K1 C28 C29 C24 -68.78(19) . . . . ?
K1 C28 C29 C30 111.8(2) . . . . ?
K1 C28 C27 C26 67.1(3) . . . . ?
K1 C27 C28 C29 -67.5(2) . . . . ?
K1 C27 C26 C25 70.0(2) . . . . ?
K1 C26 C25 C24 68.8(2) . . . . ?
K1 C26 C25 C33 -112.7(3) . . . . ?
K1 C26 C27 C28 -68.1(2) . . . . ?
K1 C41 C36 N1 117.68(15) 2_676 . . . ?
K1 C41 C36 C37 -65.3(2) 2_676 . . . ?
K1 C41 C40 C39 69.5(3) 2_676 . . . ?
K1 C41 C43 C44 32.5(4) 2_676 . . . ?
K1 C41 C43 C42 152.9(4) 2_676 . . . ?
K1 C40 C39 C38 68.7(2) 2_676 . . . ?
K1 C40 C41 C36 -69.8(2) 2_676 . . . ?
K1 C40 C41 C43 111.6(3) 2_676 . . . ?
N3 C12 C11 C10 -175.8(3) . . . . ?
N3 C12 C11 C13 4.6(3) . . . . ?
N3 C12 C7 N2 -0.1(3) . . . . ?
N3 C12 C7 C8 177.1(3) . . . . ?
N3 C6 C1 N1 -0.1(3) . . . . ?
N3 C6 C1 C2 -176.9(3) . . . . ?
N3 C6 C5 C4 176.2(3) . . . . ?
N3 C6 C5 C13 -4.6(3) . . . . ?
N1 C1 C6 C5 170.7(2) . . . . ?
N1 C1 C2 C3 -174.6(3) . . . . ?
N1 C36 C37 C45 -3.3(3) . . . . ?
N1 C36 C37 C38 175.3(3) . . . . ?
N1 C36 C41 C40 -175.1(3) . . . . ?
N1 C36 C41 C43 3.4(4) . . . . ?
N2 C24 C29 C28 -171.7(3) . . . . ?
N2 C24 C29 C30 7.8(3) . . . . ?
N2 C24 C25 C26 173.0(3) . . . . ?
N2 C24 C25 C33 -5.4(4) . . . . ?
N2 C7 C12 C11 -171.0(2) . . . . ?
N2 C7 C8 C9 174.5(3) . . . . ?
C12 C11 C10 C9 1.2(3) . . . . ?
C12 C11 C13 C5 -38.9(3) . . . . ?
C12 C11 C13 C15 -162.3(3) . . . . ?
C12 C11 C13 C14 77.3(3) . . . . ?
C12 C7 C8 C9 -2.2(3) . . . . ?
C11 C10 C9 C8 2.5(4) . . . . ?
C11 C10 C9 C20 -178.7(3) . . . . ?
C11 C13 C5 C6 39.3(3) . . . . ?
C11 C13 C5 C4 -141.5(2) . . . . ?
C1 C6 C5 C4 5.9(3) . . . . ?
C1 C6 C5 C13 -174.8(3) . . . . ?
C1 C2 C3 C4 2.4(4) . . . . ?
C1 C2 C3 C16 -179.5(5) . . . . ?
C1 C2 C3 C16a 179.4(16) . . . . ?
C24 C29 C28 C27 -1.9(4) . . . . ?
C24 C29 C30 C32 120.9(4) . . . . ?
C24 C29 C30 C31 -114.2(4) . . . . ?
C24 C25 C26 C27 -1.0(4) . . . . ?
C24 C25 C33 C35 -131.2(5) . . . . ?
C24 C25 C33 C34 103.7(5) . . . . ?
C6 C5 C4 C3 -1.6(3) . . . . ?
C6 C5 C13 C15 162.1(3) . . . . ?
C6 C5 C13 C14 -77.1(3) . . . . ?
C10 C9 C8 C7 -2.0(4) . . . . ?
C10 C9 C20 C21 121.4(6) . . . . ?
C10 C9 C20 C22 -118.5(5) . . . . ?
C10 C9 C20 C23 1.6(5) . . . . ?
C10 C9 C20 C21A 64.0(9) . . . . ?
C10 C9 C20 C22A -175.3(8) . . . . ?
C10 C9 C20 C23A -55.4(8) . . . . ?
C7 C8 C9 C20 179.2(3) . . . . ?
C36 C37 C45 C47 -130.6(3) . . . . ?
C36 C37 C45 C46 105.6(4) . . . . ?
C36 C37 C38 C39 0.1(4) . . . . ?
C36 C41 C40 C39 -0.4(4) . . . . ?
C36 C41 C43 C44 126.8(5) . . . . ?
C36 C41 C43 C42 -112.8(5) . . . . ?
C37 C38 C39 C40 1.4(4) . . . . ?
C5 C4 C3 C2 -2.5(4) . . . . ?
C5 C4 C3 C16 179.4(5) . . . . ?
C5 C4 C3 C16a -179.2(18) . . . . ?
C4 C3 C16 C17 116.4(6) . . . . ?
C4 C3 C16 C18 -1.3(5) . . . . ?
C4 C3 C16 C19 -122.0(6) . . . . ?
C4 C3 C16a C17a 53.0(13) . . . . ?
C4 C3 C16a C18a -58.7(15) . . . . ?
C4 C3 C16a C19a 177(2) . . . . ?
C38 C39 C40 C41 -1.2(5) . . . . ?
C29 C28 C27 C26 -0.4(4) . . . . ?
C39 C40 C41 C43 -178.9(5) . . . . ?
C25 C26 C27 C28 1.9(5) . . . . ?

loop_
_platon_squeeze_void_nr
_platon_squeeze_void_average_x
_platon_squeeze_void_average_y
_platon_squeeze_void_average_z
_platon_squeeze_void_volume
_platon_squeeze_void_count_electrons
_platon_squeeze_void_content
1 0.498 -0.016 0.000 671 164 ' '
2 0.333 0.547 0.519 9 2 ' '
3 0.667 0.453 0.481 9 2 ' '

loop_
_restr_equal_distance_atom_site_label_1
_restr_equal_distance_atom_site_label_2
_restr_equal_distance_site_symmetry_2
_restr_equal_distance_class_id
C3 C16 1 4
C3 C17 1 8
C3 C18 1 9
C3 C19 1 10
C3 C16a 1 4
C3 C17a 1 8
C3 C18a 1 9
C3 C19a 1 10
C20 C21 1 1
C20 C22 1 2
C20 C23 1 3
C20 C21A 1 1
C20 C22A 1 2
C20 C23A 1 3
C16 C17 1 5
C16 C18 1 6
C16 C19 1 7
C17 C18 1 11
C17 C19 1 12
C18 C19 1 13
C16a C17a 1 5
C16a C18a 1 6
C16a C19a 1 7
C17a C18a 1 11
C17a C19a 1 12
C18a C19a 1 13

loop_
_restr_equal_distance_class_class_id
_restr_equal_distance_class_target_weight_param
_restr_equal_distance_class_average
_restr_equal_distance_class_esd
_restr_equal_distance_class_diff_max
1 0.0200 1.5309 0.0041 0.0041
2 0.0200 1.5458 0.0211 0.0211
3 0.0200 1.5504 0.0221 0.0221
4 0.0200 1.5541 0.0124 0.0124
5 0.0200 1.5580 0.0071 0.0071
6 0.0200 1.5254 0.0026 0.0026
7 0.0200 1.5208 0.0041 0.0041
8 0.0400 2.5050 0.0182 0.0182
9 0.0400 2.5343 0.0406 0.0406
10 0.0400 2.5678 0.0853 0.0853
11 0.0400 2.4527 0.0094 0.0094
12 0.0400 2.5374 0.0129 0.0129
13 0.0400 2.4735 0.0128 0.0128

loop_
_restr_rigu_atom_site_label_1
_restr_rigu_atom_site_label_2
_restr_rigu_target_weight_param
_restr_rigu_u13_diff
_restr_rigu_u23_diff
_restr_rigu_u33_diff
C3 C16a 0.004000 -0.000020 -0.000393 0.004034
C3 C17a 0.004000 -0.005317 -0.004812 -0.013229
C3 C18a 0.004000 -0.000247 0.011764 -0.011464
C3 C19a 0.004000 0.001243 -0.005627 0.007920
C16a C17a 0.004000 -0.001498 0.001135 0.001267
C16a C18a 0.004000 -0.000184 0.000226 -0.000050
C16a C19a 0.004000 -0.004921 -0.003659 -0.000449
C17a C18a 0.004000 -0.006241 0.023538 -0.004101
C17a C19a 0.004000 -0.007571 -0.002082 -0.006764
C18a C19a 0.004000 -0.007347 0.003788 -0.002347
